data_7713550
loop_
_publ_author_name
'Nesterenko, Sergey N.'
'Tursina, Anna'
'Kuznetsov, Alexey N.'

_publ_section_title
;
 Extending interstitial tetrelides into carbides: synthesis, crystal, and
 electronic structure of RE2Co2AlC (RE=La, Pr, Nd)
;
_journal_name_full 'Dalton Transactions'
_journal_paper_doi 10.1039/D3DT01877F
_journal_year 2023
_chemical_formula_sum 'C Al Co2 Pr2'
_chemical_formula_weight 438.67
_space_group_crystal_system orthorhombic
_space_group_IT_number 71
_space_group_name_Hall '-I 2 2'
_space_group_name_H-M_alt 'I m m m'
_audit_creation_method SHELXL-2018/3
_audit_update_record
;
2023-03-31 deposited with the CCDC.	2023-07-21 downloaded from the CCDC.
;
_cell_angle_alpha 90
_cell_angle_beta 90
_cell_angle_gamma 90
_cell_formula_units_Z 2
_cell_length_a 4.1290(9)
_cell_length_b 6.1152(18)
_cell_length_c 8.844(3)
_cell_measurement_reflns_used 25
_cell_measurement_temperature 293(2)
_cell_measurement_theta_max 14.34
_cell_measurement_theta_min 8.11
_cell_volume 223.31(11)
_computing_structure_refinement 'SHELXL-2018/3 (Sheldrick, 2018)'
_diffrn_ambient_temperature 293(2)
_diffrn_measured_fraction_theta_full 1.000
_diffrn_measured_fraction_theta_max 1.000
_diffrn_measurement_device_type 'Enraf-Nonius CAD4'
_diffrn_radiation_type AgK\a
_diffrn_radiation_wavelength 0.56087
_diffrn_reflns_av_R_equivalents 0.0299
_diffrn_reflns_av_unetI/netI 0.0255
_diffrn_reflns_Laue_measured_fraction_full 1.000
_diffrn_reflns_Laue_measured_fraction_max 1.000
_diffrn_reflns_limit_h_max 6
_diffrn_reflns_limit_h_min -1
_diffrn_reflns_limit_k_max 10
_diffrn_reflns_limit_k_min -1
_diffrn_reflns_limit_l_max 2
_diffrn_reflns_limit_l_min -14
_diffrn_reflns_number 538
_diffrn_reflns_point_group_measured_fraction_full 1.000
_diffrn_reflns_point_group_measured_fraction_max 1.000
_diffrn_reflns_theta_full 19.665
_diffrn_reflns_theta_max 27.948
_diffrn_reflns_theta_min 3.196
_exptl_absorpt_coefficient_mu 15.103
_exptl_absorpt_correction_T_max 0.9957
_exptl_absorpt_correction_T_min 0.7238
_exptl_absorpt_correction_type psi-scan
_exptl_absorpt_process_details 'WinGX (Farrugia, 1998)'
_exptl_crystal_colour metallic_grey
_exptl_crystal_density_diffrn 6.524
_exptl_crystal_description prism
_exptl_crystal_F_000 382
_exptl_crystal_size_max 0.23
_exptl_crystal_size_mid 0.15
_exptl_crystal_size_min 0.06
_refine_diff_density_max 1.715
_refine_diff_density_min -1.600
_refine_diff_density_rms 0.360
_refine_ls_extinction_coef 0.024(2)
_refine_ls_extinction_expression Fc^*^=kFc[1+0.001xFc^2^\l^3^/sin(2\q)]^-1/4^
_refine_ls_extinction_method 'SHELXL-2018/3 (Sheldrick 2018)'
_refine_ls_goodness_of_fit_ref 1.181
_refine_ls_hydrogen_treatment undef
_refine_ls_matrix_type full
_refine_ls_number_parameters 16
_refine_ls_number_reflns 341
_refine_ls_number_restraints 0
_refine_ls_restrained_S_all 1.181
_refine_ls_R_factor_all 0.0232
_refine_ls_R_factor_gt 0.0223
_refine_ls_shift/su_max 0.000
_refine_ls_shift/su_mean 0.000
_refine_ls_structure_factor_coef Fsqd
_refine_ls_weighting_details 'w=1/[\s^2^(Fo^2^)+(0.0324P)^2^+1.8707P] where P=(Fo^2^+2Fc^2^)/3'
_refine_ls_weighting_scheme calc
_refine_ls_wR_factor_gt 0.0633
_refine_ls_wR_factor_ref 0.0637
_reflns_Friedel_coverage 0.000
_reflns_number_gt 331
_reflns_number_total 341
_reflns_threshold_expression 'I > 2\s(I)'
_cod_data_source_file d3dt01877f2.cif
_cod_data_source_block Pr2Co2AlC
_cod_database_code 7713550
_shelx_shelxl_version_number 2018/3
_shelx_space_group_comment
;
The symmetry employed for this shelxl refinement is uniquely defined
by the following loop, which should always be used as a source of
symmetry information in preference to the above space-group names.
They are only intended as comments.
;

loop_
_space_group_symop_operation_xyz
'x, y, z'
'-x, -y, z'
'x, -y, -z'
'-x, y, -z'
'x+1/2, y+1/2, z+1/2'
'-x+1/2, -y+1/2, z+1/2'
'x+1/2, -y+1/2, -z+1/2'
'-x+1/2, y+1/2, -z+1/2'
'-x, -y, -z'
'x, y, -z'
'-x, y, z'
'x, -y, z'
'-x+1/2, -y+1/2, -z+1/2'
'x+1/2, y+1/2, -z+1/2'
'-x+1/2, y+1/2, z+1/2'
'x+1/2, -y+1/2, z+1/2'

loop_
_atom_site_label
_atom_site_type_symbol
_atom_site_fract_x
_atom_site_fract_y
_atom_site_fract_z
_atom_site_U_iso_or_equiv
_atom_site_adp_type
_atom_site_occupancy
_atom_site_site_symmetry_order
_atom_site_calc_flag
_atom_site_refinement_flags_posn
_atom_site_refinement_flags_adp
_atom_site_refinement_flags_occupancy
_atom_site_disorder_assembly
_atom_site_disorder_group
Pr1 Pr 0.500000 0.000000 0.19019(4) 0.00960(16) Uani 1 4 d S T P . .
Co2 Co 0.000000 0.29263(16) 0.000000 0.0099(2) Uani 1 4 d S T P . .
Al3 Al 0.500000 0.500000 0.000000 0.0107(5) Uani 1 8 d S T P . .
C4 C 0.000000 0.000000 0.000000 0.0112(14) Uani 1 8 d S T P . .

loop_
_atom_site_aniso_label
_atom_site_aniso_U_11
_atom_site_aniso_U_22
_atom_site_aniso_U_33
_atom_site_aniso_U_23
_atom_site_aniso_U_13
_atom_site_aniso_U_12
Pr1 0.0098(2) 0.0106(2) 0.0085(2) 0.000 0.000 0.000
Co2 0.0093(4) 0.0083(4) 0.0121(4) 0.000 0.000 0.000
Al3 0.0091(12) 0.0105(12) 0.0125(12) 0.000 0.000 0.000
C4 0.009(3) 0.015(4) 0.009(3) 0.000 0.000 0.000

loop_
_atom_type_symbol
_atom_type_description
_atom_type_scat_dispersion_real
_atom_type_scat_dispersion_imag
_atom_type_scat_source
Al Al 0.0406 0.0313 'International Tables Vol C Tables 4.2.6.8 and 6.1.1.4'
Co Co 0.3050 0.6296 'International Tables Vol C Tables 4.2.6.8 and 6.1.1.4'
Pr Pr -0.5424 1.8624 'International Tables Vol C Tables 4.2.6.8 and 6.1.1.4'
C C 0.0015 0.0009 'International Tables Vol C Tables 4.2.6.8 and 6.1.1.4'

loop_
_geom_angle_atom_site_label_1
_geom_angle_atom_site_label_2
_geom_angle_atom_site_label_3
_geom_angle
_geom_angle_site_symmetry_1
_geom_angle_site_symmetry_3
_geom_angle_publ_flag
C4 Pr1 C4 101.66(3) . 1_655 ?
C4 Pr1 Co2 124.975(14) . 13 ?
C4 Pr1 Co2 124.975(14) 1_655 13 ?
C4 Pr1 Co2 124.975(14) . 5_545 ?
C4 Pr1 Co2 124.975(14) 1_655 5_545 ?
Co2 Pr1 Co2 49.67(4) 13 5_545 ?
C4 Pr1 Co2 33.901(17) . 9 ?
C4 Pr1 Co2 99.66(2) 1_655 9 ?
Co2 Pr1 Co2 135.238(12) 13 9 ?
Co2 Pr1 Co2 103.976(18) 5_545 9 ?
C4 Pr1 Co2 99.66(2) . 1_655 ?
C4 Pr1 Co2 33.901(17) 1_655 1_655 ?
Co2 Pr1 Co2 103.976(17) 13 1_655 ?
Co2 Pr1 Co2 135.238(11) 5_545 1_655 ?
Co2 Pr1 Co2 116.76(2) 9 1_655 ?
C4 Pr1 Co2 99.66(2) . 9_655 ?
C4 Pr1 Co2 33.901(17) 1_655 9_655 ?
Co2 Pr1 Co2 135.238(11) 13 9_655 ?
Co2 Pr1 Co2 103.976(18) 5_545 9_655 ?
Co2 Pr1 Co2 80.10(2) 9 9_655 ?
Co2 Pr1 Co2 67.80(3) 1_655 9_655 ?
C4 Pr1 Co2 33.901(17) . . ?
C4 Pr1 Co2 99.66(2) 1_655 . ?
Co2 Pr1 Co2 103.976(18) 13 . ?
Co2 Pr1 Co2 135.238(11) 5_545 . ?
Co2 Pr1 Co2 67.80(3) 9 . ?
Co2 Pr1 Co2 80.10(2) 1_655 . ?
Co2 Pr1 Co2 116.76(2) 9_655 . ?
C4 Pr1 Pr1 50.829(13) . 9_655 ?
C4 Pr1 Pr1 50.829(12) 1_655 9_655 ?
Co2 Pr1 Pr1 155.16(2) 13 9_655 ?
Co2 Pr1 Pr1 155.16(2) 5_545 9_655 ?
Co2 Pr1 Pr1 58.382(12) 9 9_655 ?
Co2 Pr1 Pr1 58.382(13) 1_655 9_655 ?
Co2 Pr1 Pr1 58.382(13) 9_655 9_655 ?
Co2 Pr1 Pr1 58.382(12) . 9_655 ?
C4 Pr1 Al3 166.168(9) . 5_545 ?
C4 Pr1 Al3 92.17(2) 1_655 5_545 ?
Co2 Pr1 Al3 43.547(15) 13 5_545 ?
Co2 Pr1 Al3 43.547(15) 5_545 5_545 ?
Co2 Pr1 Al3 143.700(16) 9 5_545 ?
Co2 Pr1 Al3 91.804(19) 1_655 5_545 ?
Co2 Pr1 Al3 91.804(19) 9_655 5_545 ?
Co2 Pr1 Al3 143.700(16) . 5_545 ?
Pr1 Pr1 Al3 143.003(11) 9_655 5_545 ?
C4 Pr1 Al3 92.17(2) . 5_445 ?
C4 Pr1 Al3 166.168(9) 1_655 5_445 ?
Co2 Pr1 Al3 43.547(16) 13 5_445 ?
Co2 Pr1 Al3 43.547(15) 5_545 5_445 ?
Co2 Pr1 Al3 91.804(19) 9 5_445 ?
Co2 Pr1 Al3 143.700(17) 1_655 5_445 ?
Co2 Pr1 Al3 143.700(16) 9_655 5_445 ?
Co2 Pr1 Al3 91.804(19) . 5_445 ?
Pr1 Pr1 Al3 143.003(11) 9_655 5_445 ?
Al3 Pr1 Al3 73.99(2) 5_545 5_445 ?
C4 Pr1 Al3 72.275(11) . 1_545 ?
C4 Pr1 Al3 72.275(10) 1_655 1_545 ?
Co2 Pr1 Al3 143.651(18) 13 1_545 ?
Co2 Pr1 Al3 93.98(3) 5_545 1_545 ?
Co2 Pr1 Al3 42.150(15) 9 1_545 ?
Co2 Pr1 Al3 103.65(2) 1_655 1_545 ?
Co2 Pr1 Al3 42.150(14) 9_655 1_545 ?
Co2 Pr1 Al3 103.65(2) . 1_545 ?
Pr1 Pr1 Al3 61.184(11) 9_655 1_545 ?
Al3 Pr1 Al3 112.641(11) 5_545 1_545 ?
Al3 Pr1 Al3 112.641(11) 5_445 1_545 ?
C4 Pr1 Al3 72.275(11) . . ?
C4 Pr1 Al3 72.275(10) 1_655 . ?
Co2 Pr1 Al3 93.98(3) 13 . ?
Co2 Pr1 Al3 143.651(18) 5_545 . ?
Co2 Pr1 Al3 103.65(2) 9 . ?
Co2 Pr1 Al3 42.150(14) 1_655 . ?
Co2 Pr1 Al3 103.65(2) 9_655 . ?
Co2 Pr1 Al3 42.150(14) . . ?
Pr1 Pr1 Al3 61.184(12) 9_655 . ?
Al3 Pr1 Al3 112.641(11) 5_545 . ?
Al3 Pr1 Al3 112.641(11) 5_445 . ?
Al3 Pr1 Al3 122.37(2) 1_545 . ?
C4 Pr1 Pr1 126.238(12) . 13_655 ?
C4 Pr1 Pr1 75.942(13) 1_655 13_655 ?
Co2 Pr1 Pr1 54.213(15) 13 13_655 ?
Co2 Pr1 Pr1 94.84(2) 5_545 13_655 ?
Co2 Pr1 Pr1 159.227(18) 9 13_655 ?
Co2 Pr1 Pr1 49.762(18) 1_655 13_655 ?
Co2 Pr1 Pr1 104.05(2) 9_655 13_655 ?
Co2 Pr1 Pr1 92.65(2) . 13_655 ?
Pr1 Pr1 Pr1 106.001(11) 9_655 13_655 ?
Al3 Pr1 Pr1 57.053(10) 5_545 13_655 ?
Al3 Pr1 Pr1 95.943(16) 5_445 13_655 ?
Al3 Pr1 Pr1 146.189(11) 1_545 13_655 ?
Al3 Pr1 Pr1 55.587(17) . 13_655 ?
C4 Pr1 Pr1 75.942(13) . 13_545 ?
C4 Pr1 Pr1 126.238(11) 1_655 13_545 ?
Co2 Pr1 Pr1 94.84(2) 13 13_545 ?
Co2 Pr1 Pr1 54.213(15) 5_545 13_545 ?
Co2 Pr1 Pr1 49.762(18) 9 13_545 ?
Co2 Pr1 Pr1 159.227(18) 1_655 13_545 ?
Co2 Pr1 Pr1 92.65(2) 9_655 13_545 ?
Co2 Pr1 Pr1 104.05(2) . 13_545 ?
Pr1 Pr1 Pr1 106.001(11) 9_655 13_545 ?
Al3 Pr1 Pr1 95.943(16) 5_545 13_545 ?
Al3 Pr1 Pr1 57.053(10) 5_445 13_545 ?
Al3 Pr1 Pr1 55.587(17) 1_545 13_545 ?
Al3 Pr1 Pr1 146.189(11) . 13_545 ?
Pr1 Pr1 Pr1 148.00(2) 13_655 13_545 ?
C4 Pr1 Pr1 75.942(13) . 13 ?
C4 Pr1 Pr1 126.238(11) 1_655 13 ?
Co2 Pr1 Pr1 54.213(15) 13 13 ?
Co2 Pr1 Pr1 94.84(2) 5_545 13 ?
Co2 Pr1 Pr1 104.05(2) 9 13 ?
Co2 Pr1 Pr1 92.65(2) 1_655 13 ?
Co2 Pr1 Pr1 159.227(18) 9_655 13 ?
Co2 Pr1 Pr1 49.762(18) . 13 ?
Pr1 Pr1 Pr1 106.001(11) 9_655 13 ?
Al3 Pr1 Pr1 95.943(16) 5_545 13 ?
Al3 Pr1 Pr1 57.053(10) 5_445 13 ?
Al3 Pr1 Pr1 146.189(11) 1_545 13 ?
Al3 Pr1 Pr1 55.587(17) . 13 ?
Pr1 Pr1 Pr1 65.083(18) 13_655 13 ?
Pr1 Pr1 Pr1 105.62(2) 13_545 13 ?
C4 Pr1 Pr1 126.238(11) . 13_645 ?
C4 Pr1 Pr1 75.942(13) 1_655 13_645 ?
Co2 Pr1 Pr1 94.84(2) 13 13_645 ?
Co2 Pr1 Pr1 54.213(15) 5_545 13_645 ?
Co2 Pr1 Pr1 92.65(2) 9 13_645 ?
Co2 Pr1 Pr1 104.05(2) 1_655 13_645 ?
Co2 Pr1 Pr1 49.762(18) 9_655 13_645 ?
Co2 Pr1 Pr1 159.227(18) . 13_645 ?
Pr1 Pr1 Pr1 106.001(11) 9_655 13_645 ?
Al3 Pr1 Pr1 57.053(10) 5_545 13_645 ?
Al3 Pr1 Pr1 95.943(16) 5_445 13_645 ?
Al3 Pr1 Pr1 55.587(17) 1_545 13_645 ?
Al3 Pr1 Pr1 146.189(11) . 13_645 ?
Pr1 Pr1 Pr1 105.62(2) 13_655 13_645 ?
Pr1 Pr1 Pr1 65.083(18) 13_545 13_645 ?
Pr1 Pr1 Pr1 148.00(2) 13 13_645 ?
C4 Pr1 C4 114.931(12) . 5 ?
C4 Pr1 C4 114.931(13) 1_655 5 ?
Co2 Pr1 C4 23.301(17) 13 5 ?
Co2 Pr1 C4 72.97(3) 5_545 5 ?
Co2 Pr1 C4 139.930(13) 9 5 ?
Co2 Pr1 C4 86.24(2) 1_655 5 ?
Co2 Pr1 C4 139.930(13) 9_655 5 ?
Co2 Pr1 C4 86.24(2) . 5 ?
Pr1 Pr1 C4 131.864(13) 9_655 5 ?
Al3 Pr1 C4 57.791(14) 5_545 5 ?
Al3 Pr1 C4 57.791(13) 5_445 5 ?
Al3 Pr1 C4 166.951(9) 1_545 5 ?
Al3 Pr1 C4 70.68(2) . 5 ?
Pr1 Pr1 C4 38.989(10) 13_655 5 ?
Pr1 Pr1 C4 114.16(2) 13_545 5 ?
Pr1 Pr1 C4 38.990(10) 13 5 ?
Pr1 Pr1 C4 114.16(2) 13_645 5 ?
C4 Pr1 C4 114.931(12) . 5_545 ?
C4 Pr1 C4 114.931(12) 1_655 5_545 ?
Co2 Pr1 C4 72.97(3) 13 5_545 ?
Co2 Pr1 C4 23.301(17) 5_545 5_545 ?
Co2 Pr1 C4 86.24(2) 9 5_545 ?
Co2 Pr1 C4 139.930(13) 1_655 5_545 ?
Co2 Pr1 C4 86.24(2) 9_655 5_545 ?
Co2 Pr1 C4 139.930(13) . 5_545 ?
Pr1 Pr1 C4 131.864(14) 9_655 5_545 ?
Al3 Pr1 C4 57.791(13) 5_545 5_545 ?
Al3 Pr1 C4 57.791(13) 5_445 5_545 ?
Al3 Pr1 C4 70.68(2) 1_545 5_545 ?
Al3 Pr1 C4 166.951(9) . 5_545 ?
Pr1 Pr1 C4 114.16(2) 13_655 5_545 ?
Pr1 Pr1 C4 38.990(10) 13_545 5_545 ?
Pr1 Pr1 C4 114.16(2) 13 5_545 ?
Pr1 Pr1 C4 38.990(10) 13_645 5_545 ?
C4 Pr1 C4 96.27(3) 5 5_545 ?
C4 Pr1 Pr1 39.171(13) . 1_455 ?
C4 Pr1 Pr1 140.829(13) 1_655 1_455 ?
Co2 Pr1 Pr1 90.0 13 1_455 ?
Co2 Pr1 Pr1 90.0 5_545 1_455 ?
Co2 Pr1 Pr1 49.949(12) 9 1_455 ?
Co2 Pr1 Pr1 130.051(12) 1_655 1_455 ?
Co2 Pr1 Pr1 130.051(12) 9_655 1_455 ?
Co2 Pr1 Pr1 49.949(12) . 1_455 ?
Pr1 Pr1 Pr1 90.0 9_655 1_455 ?
Al3 Pr1 Pr1 126.997(12) 5_545 1_455 ?
Al3 Pr1 Pr1 53.003(12) 5_445 1_455 ?
Al3 Pr1 Pr1 90.0 1_545 1_455 ?
Al3 Pr1 Pr1 90.0 . 1_455 ?
Pr1 Pr1 Pr1 122.541(9) 13_655 1_455 ?
Pr1 Pr1 Pr1 57.459(9) 13_545 1_455 ?
Pr1 Pr1 Pr1 57.459(9) 13 1_455 ?
Pr1 Pr1 Pr1 122.541(9) 13_645 1_455 ?
C4 Pr1 Pr1 90.0 5 1_455 ?
C4 Pr1 Pr1 90.0 5_545 1_455 ?
C4 Pr1 Pr1 140.829(13) . 1_655 ?
C4 Pr1 Pr1 39.171(13) 1_655 1_655 ?
Co2 Pr1 Pr1 90.0 13 1_655 ?
Co2 Pr1 Pr1 90.0 5_545 1_655 ?
Co2 Pr1 Pr1 130.051(12) 9 1_655 ?
Co2 Pr1 Pr1 49.949(12) 1_655 1_655 ?
Co2 Pr1 Pr1 49.949(12) 9_655 1_655 ?
Co2 Pr1 Pr1 130.051(12) . 1_655 ?
Pr1 Pr1 Pr1 90.0 9_655 1_655 ?
Al3 Pr1 Pr1 53.003(11) 5_545 1_655 ?
Al3 Pr1 Pr1 126.997(12) 5_445 1_655 ?
Al3 Pr1 Pr1 90.0 1_545 1_655 ?
Al3 Pr1 Pr1 90.0 . 1_655 ?
Pr1 Pr1 Pr1 57.459(9) 13_655 1_655 ?
Pr1 Pr1 Pr1 122.541(9) 13_545 1_655 ?
Pr1 Pr1 Pr1 122.541(9) 13 1_655 ?
Pr1 Pr1 Pr1 57.459(9) 13_645 1_655 ?
C4 Pr1 Pr1 90.0 5 1_655 ?
C4 Pr1 Pr1 90.0 5_545 1_655 ?
Pr1 Pr1 Pr1 180.0 1_455 1_655 ?
C4 Co2 Al3 121.56(2) . . ?
C4 Co2 Al3 121.56(2) . 1_455 ?
Al3 Co2 Al3 116.88(4) . 1_455 ?
C4 Co2 Co2 180.0 . 9_565 ?
Al3 Co2 Co2 58.44(2) . 9_565 ?
Al3 Co2 Co2 58.44(2) 1_455 9_565 ?
C4 Co2 Pr1 114.835(19) . 13 ?
Al3 Co2 Pr1 77.301(17) . 13 ?
Al3 Co2 Pr1 77.301(17) 1_455 13 ?
Co2 Co2 Pr1 65.165(19) 9_565 13 ?
C4 Co2 Pr1 114.835(19) . 5_454 ?
Al3 Co2 Pr1 77.301(17) . 5_454 ?
Al3 Co2 Pr1 77.301(17) 1_455 5_454 ?
Co2 Co2 Pr1 65.17(2) 9_565 5_454 ?
Pr1 Co2 Pr1 130.33(4) 13 5_454 ?
C4 Co2 Pr1 56.099(17) . 9 ?
Al3 Co2 Pr1 147.164(11) . 9 ?
Al3 Co2 Pr1 75.145(17) 1_455 9 ?
Co2 Co2 Pr1 123.901(17) 9_565 9 ?
Pr1 Co2 Pr1 135.238(11) 13 9 ?
Pr1 Co2 Pr1 76.024(18) 5_454 9 ?
C4 Co2 Pr1 56.099(17) . 1_455 ?
Al3 Co2 Pr1 147.164(11) . 1_455 ?
Al3 Co2 Pr1 75.145(18) 1_455 1_455 ?
Co2 Co2 Pr1 123.901(17) 9_565 1_455 ?
Pr1 Co2 Pr1 76.025(18) 13 1_455 ?
Pr1 Co2 Pr1 135.238(11) 5_454 1_455 ?
Pr1 Co2 Pr1 63.24(3) 9 1_455 ?
C4 Co2 Pr1 56.099(17) . 9_655 ?
Al3 Co2 Pr1 75.145(17) . 9_655 ?
Al3 Co2 Pr1 147.164(11) 1_455 9_655 ?
Co2 Co2 Pr1 123.901(17) 9_565 9_655 ?
Pr1 Co2 Pr1 135.238(11) 13 9_655 ?
Pr1 Co2 Pr1 76.024(18) 5_454 9_655 ?
Pr1 Co2 Pr1 80.10(2) 9 9_655 ?
Pr1 Co2 Pr1 112.20(3) 1_455 9_655 ?
C4 Co2 Pr1 56.099(17) . . ?
Al3 Co2 Pr1 75.145(17) . . ?
Al3 Co2 Pr1 147.164(11) 1_455 . ?
Co2 Co2 Pr1 123.901(17) 9_565 . ?
Pr1 Co2 Pr1 76.024(18) 13 . ?
Pr1 Co2 Pr1 135.238(12) 5_454 . ?
Pr1 Co2 Pr1 112.20(3) 9 . ?
Pr1 Co2 Pr1 80.10(2) 1_455 . ?
Pr1 Co2 Pr1 63.24(2) 9_655 . ?
C4 Co2 Co2 0.0 . 9 ?
Al3 Co2 Co2 121.56(2) . 9 ?
Al3 Co2 Co2 121.56(2) 1_455 9 ?
Co2 Co2 Co2 180.0 9_565 9 ?
Pr1 Co2 Co2 114.835(19) 13 9 ?
Pr1 Co2 Co2 114.835(19) 5_454 9 ?
Pr1 Co2 Co2 56.099(17) 9 9 ?
Pr1 Co2 Co2 56.099(17) 1_455 9 ?
Pr1 Co2 Co2 56.099(17) 9_655 9 ?
Pr1 Co2 Co2 56.099(17) . 9 ?
C4 Co2 Co2 90.0 . 1_655 ?
Al3 Co2 Co2 31.56(2) . 1_655 ?
Al3 Co2 Co2 148.44(2) 1_455 1_655 ?
Co2 Co2 Co2 90.0 9_565 1_655 ?
Pr1 Co2 Co2 90.0 13 1_655 ?
Pr1 Co2 Co2 90.0 5_454 1_655 ?
Pr1 Co2 Co2 130.051(12) 9 1_655 ?
Pr1 Co2 Co2 130.051(12) 1_455 1_655 ?
Pr1 Co2 Co2 49.949(12) 9_655 1_655 ?
Pr1 Co2 Co2 49.949(12) . 1_655 ?
Co2 Co2 Co2 90.0 9 1_655 ?
C4 Co2 Co2 90.0 . 1_455 ?
Al3 Co2 Co2 148.44(2) . 1_455 ?
Al3 Co2 Co2 31.56(2) 1_455 1_455 ?
Co2 Co2 Co2 90.0 9_565 1_455 ?
Pr1 Co2 Co2 90.0 13 1_455 ?
Pr1 Co2 Co2 90.0 5_454 1_455 ?
Pr1 Co2 Co2 49.949(12) 9 1_455 ?
Pr1 Co2 Co2 49.949(12) 1_455 1_455 ?
Pr1 Co2 Co2 130.051(13) 9_655 1_455 ?
Pr1 Co2 Co2 130.051(12) . 1_455 ?
Co2 Co2 Co2 90.0 9 1_455 ?
Co2 Co2 Co2 180.0 1_655 1_455 ?
C4 Co2 C4 180.0 . 1_565 ?
Al3 Co2 C4 58.44(2) . 1_565 ?
Al3 Co2 C4 58.44(2) 1_455 1_565 ?
Co2 Co2 C4 0.0 9_565 1_565 ?
Pr1 Co2 C4 65.165(19) 13 1_565 ?
Pr1 Co2 C4 65.165(19) 5_454 1_565 ?
Pr1 Co2 C4 123.901(17) 9 1_565 ?
Pr1 Co2 C4 123.901(17) 1_455 1_565 ?
Pr1 Co2 C4 123.901(17) 9_655 1_565 ?
Pr1 Co2 C4 123.901(17) . 1_565 ?
Co2 Co2 C4 180.0 9 1_565 ?
Co2 Co2 C4 90.0 1_655 1_565 ?
Co2 Co2 C4 90.0 1_455 1_565 ?
Co2 Al3 Co2 180.0 . 9_665 ?
Co2 Al3 Co2 63.12(4) . 9_565 ?
Co2 Al3 Co2 116.88(4) 9_665 9_565 ?
Co2 Al3 Co2 116.88(4) . 1_655 ?
Co2 Al3 Co2 63.12(4) 9_665 1_655 ?
Co2 Al3 Co2 180.0 9_565 1_655 ?
Co2 Al3 Pr1 120.848(13) . 13_655 ?
Co2 Al3 Pr1 59.152(13) 9_665 13_655 ?
Co2 Al3 Pr1 120.848(13) 9_565 13_655 ?
Co2 Al3 Pr1 59.152(13) 1_655 13_655 ?
Co2 Al3 Pr1 59.152(13) . 5_454 ?
Co2 Al3 Pr1 120.848(13) 9_665 5_454 ?
Co2 Al3 Pr1 59.152(13) 9_565 5_454 ?
Co2 Al3 Pr1 120.848(13) 1_655 5_454 ?
Pr1 Al3 Pr1 180.0 13_655 5_454 ?
Co2 Al3 Pr1 120.848(13) . 5_554 ?
Co2 Al3 Pr1 59.152(13) 9_665 5_554 ?
Co2 Al3 Pr1 120.848(13) 9_565 5_554 ?
Co2 Al3 Pr1 59.152(13) 1_655 5_554 ?
Pr1 Al3 Pr1 106.01(2) 13_655 5_554 ?
Pr1 Al3 Pr1 73.99(2) 5_454 5_554 ?
Co2 Al3 Pr1 59.152(13) . 13 ?
Co2 Al3 Pr1 120.848(13) 9_665 13 ?
Co2 Al3 Pr1 59.152(13) 9_565 13 ?
Co2 Al3 Pr1 120.848(13) 1_655 13 ?
Pr1 Al3 Pr1 73.99(2) 13_655 13 ?
Pr1 Al3 Pr1 106.01(2) 5_454 13 ?
Pr1 Al3 Pr1 180.0 5_554 13 ?
Co2 Al3 Pr1 117.295(19) . 1_565 ?
Co2 Al3 Pr1 62.704(19) 9_665 1_565 ?
Co2 Al3 Pr1 62.704(19) 9_565 1_565 ?
Co2 Al3 Pr1 117.296(19) 1_655 1_565 ?
Pr1 Al3 Pr1 67.359(11) 13_655 1_565 ?
Pr1 Al3 Pr1 112.641(11) 5_454 1_565 ?
Pr1 Al3 Pr1 112.641(11) 5_554 1_565 ?
Pr1 Al3 Pr1 67.359(11) 13 1_565 ?
Co2 Al3 Pr1 62.705(19) . 9_655 ?
Co2 Al3 Pr1 117.296(19) 9_665 9_655 ?
Co2 Al3 Pr1 117.296(19) 9_565 9_655 ?
Co2 Al3 Pr1 62.704(19) 1_655 9_655 ?
Pr1 Al3 Pr1 112.641(11) 13_655 9_655 ?
Pr1 Al3 Pr1 67.359(11) 5_454 9_655 ?
Pr1 Al3 Pr1 67.359(11) 5_554 9_655 ?
Pr1 Al3 Pr1 112.641(11) 13 9_655 ?
Pr1 Al3 Pr1 180.0 1_565 9_655 ?
Co2 Al3 Pr1 117.295(19) . 9_665 ?
Co2 Al3 Pr1 62.704(19) 9_665 9_665 ?
Co2 Al3 Pr1 62.704(19) 9_565 9_665 ?
Co2 Al3 Pr1 117.296(19) 1_655 9_665 ?
Pr1 Al3 Pr1 112.641(11) 13_655 9_665 ?
Pr1 Al3 Pr1 67.359(11) 5_454 9_665 ?
Pr1 Al3 Pr1 67.359(11) 5_554 9_665 ?
Pr1 Al3 Pr1 112.641(11) 13 9_665 ?
Pr1 Al3 Pr1 57.63(2) 1_565 9_665 ?
Pr1 Al3 Pr1 122.37(2) 9_655 9_665 ?
Co2 Al3 Pr1 62.705(19) . . ?
Co2 Al3 Pr1 117.295(19) 9_665 . ?
Co2 Al3 Pr1 117.295(19) 9_565 . ?
Co2 Al3 Pr1 62.705(19) 1_655 . ?
Pr1 Al3 Pr1 67.359(11) 13_655 . ?
Pr1 Al3 Pr1 112.641(11) 5_454 . ?
Pr1 Al3 Pr1 112.641(11) 5_554 . ?
Pr1 Al3 Pr1 67.359(11) 13 . ?
Pr1 Al3 Pr1 122.37(2) 1_565 . ?
Pr1 Al3 Pr1 57.63(2) 9_655 . ?
Pr1 Al3 Pr1 180.0 9_665 . ?
Co2 Al3 C4 155.587(19) . 1_665 ?
Co2 Al3 C4 24.41(2) 9_665 1_665 ?
Co2 Al3 C4 92.47(3) 9_565 1_665 ?
Co2 Al3 C4 87.53(3) 1_655 1_665 ?
Pr1 Al3 C4 70.321(8) 13_655 1_665 ?
Pr1 Al3 C4 109.679(8) 5_454 1_665 ?
Pr1 Al3 C4 70.321(8) 5_554 1_665 ?
Pr1 Al3 C4 109.679(8) 13 1_665 ?
Pr1 Al3 C4 43.435(12) 1_565 1_665 ?
Pr1 Al3 C4 136.565(12) 9_655 1_665 ?
Pr1 Al3 C4 43.435(12) 9_665 1_665 ?
Pr1 Al3 C4 136.564(12) . 1_665 ?
Co2 Al3 C4 24.413(19) . . ?
Co2 Al3 C4 155.59(2) 9_665 . ?
Co2 Al3 C4 87.53(3) 9_565 . ?
Co2 Al3 C4 92.47(3) 1_655 . ?
Pr1 Al3 C4 109.679(8) 13_655 . ?
Pr1 Al3 C4 70.321(8) 5_454 . ?
Pr1 Al3 C4 109.679(8) 5_554 . ?
Pr1 Al3 C4 70.321(8) 13 . ?
Pr1 Al3 C4 136.565(12) 1_565 . ?
Pr1 Al3 C4 43.435(12) 9_655 . ?
Pr1 Al3 C4 136.565(12) 9_665 . ?
Pr1 Al3 C4 43.436(12) . . ?
C4 Al3 C4 180.0 1_665 . ?
Co2 Al3 C4 87.53(3) . 1_565 ?
Co2 Al3 C4 92.47(3) 9_665 1_565 ?
Co2 Al3 C4 24.41(2) 9_565 1_565 ?
Co2 Al3 C4 155.587(19) 1_655 1_565 ?
Pr1 Al3 C4 109.679(8) 13_655 1_565 ?
Pr1 Al3 C4 70.321(8) 5_454 1_565 ?
Pr1 Al3 C4 109.679(8) 5_554 1_565 ?
Pr1 Al3 C4 70.321(8) 13 1_565 ?
Pr1 Al3 C4 43.435(12) 1_565 1_565 ?
Pr1 Al3 C4 136.565(12) 9_655 1_565 ?
Pr1 Al3 C4 43.435(12) 9_665 1_565 ?
Pr1 Al3 C4 136.564(12) . 1_565 ?
C4 Al3 C4 68.05(2) 1_665 1_565 ?
C4 Al3 C4 111.95(2) . 1_565 ?
Co2 Al3 C4 92.47(3) . 1_655 ?
Co2 Al3 C4 87.53(3) 9_665 1_655 ?
Co2 Al3 C4 155.59(2) 9_565 1_655 ?
Co2 Al3 C4 24.413(19) 1_655 1_655 ?
Pr1 Al3 C4 70.321(8) 13_655 1_655 ?
Pr1 Al3 C4 109.679(8) 5_454 1_655 ?
Pr1 Al3 C4 70.321(8) 5_554 1_655 ?
Pr1 Al3 C4 109.679(8) 13 1_655 ?
Pr1 Al3 C4 136.565(12) 1_565 1_655 ?
Pr1 Al3 C4 43.435(12) 9_655 1_655 ?
Pr1 Al3 C4 136.565(12) 9_665 1_655 ?
Pr1 Al3 C4 43.436(12) . 1_655 ?
C4 Al3 C4 111.95(2) 1_665 1_655 ?
C4 Al3 C4 68.05(2) . 1_655 ?
C4 Al3 C4 180.0 1_565 1_655 ?
Co2 Al3 Al3 31.56(2) . 1_455 ?
Co2 Al3 Al3 148.44(2) 9_665 1_455 ?
Co2 Al3 Al3 31.56(2) 9_565 1_455 ?
Co2 Al3 Al3 148.44(2) 1_655 1_455 ?
Pr1 Al3 Al3 126.997(12) 13_655 1_455 ?
Pr1 Al3 Al3 53.003(12) 5_454 1_455 ?
Pr1 Al3 Al3 126.997(12) 5_554 1_455 ?
Pr1 Al3 Al3 53.003(12) 13 1_455 ?
Pr1 Al3 Al3 90.0 1_565 1_455 ?
Pr1 Al3 Al3 90.0 9_655 1_455 ?
Pr1 Al3 Al3 90.0 9_665 1_455 ?
Pr1 Al3 Al3 90.0 . 1_455 ?
C4 Al3 Al3 124.027(10) 1_665 1_455 ?
C4 Al3 Al3 55.973(10) . 1_455 ?
C4 Al3 Al3 55.973(10) 1_565 1_455 ?
C4 Al3 Al3 124.027(10) 1_655 1_455 ?
Co2 Al3 Al3 148.44(2) . 1_655 ?
Co2 Al3 Al3 31.56(2) 9_665 1_655 ?
Co2 Al3 Al3 148.44(2) 9_565 1_655 ?
Co2 Al3 Al3 31.56(2) 1_655 1_655 ?
Pr1 Al3 Al3 53.003(12) 13_655 1_655 ?
Pr1 Al3 Al3 126.997(12) 5_454 1_655 ?
Pr1 Al3 Al3 53.003(12) 5_554 1_655 ?
Pr1 Al3 Al3 126.997(12) 13 1_655 ?
Pr1 Al3 Al3 90.0 1_565 1_655 ?
Pr1 Al3 Al3 90.0 9_655 1_655 ?
Pr1 Al3 Al3 90.0 9_665 1_655 ?
Pr1 Al3 Al3 90.0 . 1_655 ?
C4 Al3 Al3 55.973(10) 1_665 1_655 ?
C4 Al3 Al3 124.027(10) . 1_655 ?
C4 Al3 Al3 124.027(10) 1_565 1_655 ?
C4 Al3 Al3 55.973(10) 1_655 1_655 ?
Al3 Al3 Al3 180.0 1_455 1_655 ?
Co2 Al3 C4 90.0 . 5 ?
Co2 Al3 C4 90.0 9_665 5 ?
Co2 Al3 C4 90.0 9_565 5 ?
Co2 Al3 C4 90.0 1_655 5 ?
Pr1 Al3 C4 36.997(12) 13_655 5 ?
Pr1 Al3 C4 143.003(12) 5_454 5 ?
Pr1 Al3 C4 143.003(12) 5_554 5 ?
Pr1 Al3 C4 36.997(12) 13 5 ?
Pr1 Al3 C4 61.185(11) 1_565 5 ?
Pr1 Al3 C4 118.815(11) 9_655 5 ?
Pr1 Al3 C4 118.815(11) 9_665 5 ?
Pr1 Al3 C4 61.184(12) . 5 ?
C4 Al3 C4 90.0 1_665 5 ?
C4 Al3 C4 90.0 . 5 ?
C4 Al3 C4 90.0 1_565 5 ?
C4 Al3 C4 90.0 1_655 5 ?
Al3 Al3 C4 90.0 1_455 5 ?
Al3 Al3 C4 90.0 1_655 5 ?
Co2 Al3 C4 90.0 . 5_554 ?
Co2 Al3 C4 90.0 9_665 5_554 ?
Co2 Al3 C4 90.0 9_565 5_554 ?
Co2 Al3 C4 90.0 1_655 5_554 ?
Pr1 Al3 C4 143.003(12) 13_655 5_554 ?
Pr1 Al3 C4 36.997(12) 5_454 5_554 ?
Pr1 Al3 C4 36.997(12) 5_554 5_554 ?
Pr1 Al3 C4 143.003(12) 13 5_554 ?
Pr1 Al3 C4 118.815(11) 1_565 5_554 ?
Pr1 Al3 C4 61.185(11) 9_655 5_554 ?
Pr1 Al3 C4 61.185(12) 9_665 5_554 ?
Pr1 Al3 C4 118.816(12) . 5_554 ?
C4 Al3 C4 90.0 1_665 5_554 ?
C4 Al3 C4 90.0 . 5_554 ?
C4 Al3 C4 90.0 1_565 5_554 ?
C4 Al3 C4 90.0 1_655 5_554 ?
Al3 Al3 C4 90.0 1_455 5_554 ?
Al3 Al3 C4 90.0 1_655 5_554 ?
C4 Al3 C4 180.0 5 5_554 ?
Co2 C4 Co2 180.0 9 . ?
Co2 C4 Pr1 90.0 9 9 ?
Co2 C4 Pr1 90.0 . 9 ?
Co2 C4 Pr1 90.0 9 9_655 ?
Co2 C4 Pr1 90.0 . 9_655 ?
Pr1 C4 Pr1 101.66(3) 9 9_655 ?
Co2 C4 Pr1 90.0 9 1_455 ?
Co2 C4 Pr1 90.0 . 1_455 ?
Pr1 C4 Pr1 78.34(3) 9 1_455 ?
Pr1 C4 Pr1 180.0 9_655 1_455 ?
Co2 C4 Pr1 90.0 9 . ?
Co2 C4 Pr1 90.0 . . ?
Pr1 C4 Pr1 180.0 9 . ?
Pr1 C4 Pr1 78.34(3) 9_655 . ?
Pr1 C4 Pr1 101.66(3) 1_455 . ?
Co2 C4 Al3 34.027(10) 9 1_445 ?
Co2 C4 Al3 145.973(10) . 1_445 ?
Pr1 C4 Al3 64.289(10) 9 1_445 ?
Pr1 C4 Al3 115.711(9) 9_655 1_445 ?
Pr1 C4 Al3 64.289(9) 1_455 1_445 ?
Pr1 C4 Al3 115.711(9) . 1_445 ?
Co2 C4 Al3 145.973(10) 9 . ?
Co2 C4 Al3 34.027(10) . . ?
Pr1 C4 Al3 115.711(10) 9 . ?
Pr1 C4 Al3 64.289(9) 9_655 . ?
Pr1 C4 Al3 115.711(9) 1_455 . ?
Pr1 C4 Al3 64.289(9) . . ?
Al3 C4 Al3 180.0 1_445 . ?
Co2 C4 Al3 145.973(10) 9 1_455 ?
Co2 C4 Al3 34.027(10) . 1_455 ?
Pr1 C4 Al3 64.289(9) 9 1_455 ?
Pr1 C4 Al3 115.711(9) 9_655 1_455 ?
Pr1 C4 Al3 64.289(9) 1_455 1_455 ?
Pr1 C4 Al3 115.711(10) . 1_455 ?
Al3 C4 Al3 111.95(2) 1_445 1_455 ?
Al3 C4 Al3 68.05(2) . 1_455 ?
Co2 C4 Al3 34.027(10) 9 1_545 ?
Co2 C4 Al3 145.973(10) . 1_545 ?
Pr1 C4 Al3 115.711(9) 9 1_545 ?
Pr1 C4 Al3 64.289(9) 9_655 1_545 ?
Pr1 C4 Al3 115.711(9) 1_455 1_545 ?
Pr1 C4 Al3 64.289(10) . 1_545 ?
Al3 C4 Al3 68.05(2) 1_445 1_545 ?
Al3 C4 Al3 111.95(2) . 1_545 ?
Al3 C4 Al3 180.0 1_455 1_545 ?
Co2 C4 Pr1 138.136(13) 9 13 ?
Co2 C4 Pr1 41.864(14) . 13 ?
Pr1 C4 Pr1 114.931(13) 9 13 ?
Pr1 C4 Pr1 114.931(12) 9_655 13 ?
Pr1 C4 Pr1 65.069(12) 1_455 13 ?
Pr1 C4 Pr1 65.068(12) . 13 ?
Al3 C4 Pr1 128.112(13) 1_445 13 ?
Al3 C4 Pr1 51.888(13) . 13 ?
Al3 C4 Pr1 51.888(13) 1_455 13 ?
Al3 C4 Pr1 128.112(13) 1_545 13 ?
Co2 C4 Pr1 41.864(14) 9 5_444 ?
Co2 C4 Pr1 138.136(13) . 5_444 ?
Pr1 C4 Pr1 65.069(13) 9 5_444 ?
Pr1 C4 Pr1 65.069(12) 9_655 5_444 ?
Pr1 C4 Pr1 114.931(12) 1_455 5_444 ?
Pr1 C4 Pr1 114.932(12) . 5_444 ?
Al3 C4 Pr1 51.888(13) 1_445 5_444 ?
Al3 C4 Pr1 128.112(13) . 5_444 ?
Al3 C4 Pr1 128.112(13) 1_455 5_444 ?
Al3 C4 Pr1 51.888(13) 1_545 5_444 ?
Pr1 C4 Pr1 180.0 13 5_444 ?
Co2 C4 Pr1 41.864(14) 9 13_545 ?
Co2 C4 Pr1 138.136(14) . 13_545 ?
Pr1 C4 Pr1 114.931(12) 9 13_545 ?
Pr1 C4 Pr1 114.931(12) 9_655 13_545 ?
Pr1 C4 Pr1 65.069(12) 1_455 13_545 ?
Pr1 C4 Pr1 65.068(12) . 13_545 ?
Al3 C4 Pr1 51.888(13) 1_445 13_545 ?
Al3 C4 Pr1 128.112(13) . 13_545 ?
Al3 C4 Pr1 128.112(13) 1_455 13_545 ?
Al3 C4 Pr1 51.888(13) 1_545 13_545 ?
Pr1 C4 Pr1 96.27(3) 13 13_545 ?
Pr1 C4 Pr1 83.73(3) 5_444 13_545 ?
Co2 C4 Pr1 138.136(14) 9 5_454 ?
Co2 C4 Pr1 41.864(14) . 5_454 ?
Pr1 C4 Pr1 65.069(12) 9 5_454 ?
Pr1 C4 Pr1 65.069(12) 9_655 5_454 ?
Pr1 C4 Pr1 114.931(12) 1_455 5_454 ?
Pr1 C4 Pr1 114.932(13) . 5_454 ?
Al3 C4 Pr1 128.112(13) 1_445 5_454 ?
Al3 C4 Pr1 51.888(13) . 5_454 ?
Al3 C4 Pr1 51.888(13) 1_455 5_454 ?
Al3 C4 Pr1 128.112(13) 1_545 5_454 ?
Pr1 C4 Pr1 83.73(3) 13 5_454 ?
Pr1 C4 Pr1 96.27(3) 5_444 5_454 ?
Pr1 C4 Pr1 180.0 13_545 5_454 ?
Co2 C4 C4 90.0 9 1_655 ?
Co2 C4 C4 90.0 . 1_655 ?
Pr1 C4 C4 140.829(13) 9 1_655 ?
Pr1 C4 C4 39.171(13) 9_655 1_655 ?
Pr1 C4 C4 140.829(13) 1_455 1_655 ?
Pr1 C4 C4 39.171(12) . 1_655 ?
Al3 C4 C4 124.027(10) 1_445 1_655 ?
Al3 C4 C4 55.973(10) . 1_655 ?
Al3 C4 C4 124.027(10) 1_455 1_655 ?
Al3 C4 C4 55.973(10) 1_545 1_655 ?
Pr1 C4 C4 90.0 13 1_655 ?
Pr1 C4 C4 90.0 5_444 1_655 ?
Pr1 C4 C4 90.0 13_545 1_655 ?
Pr1 C4 C4 90.0 5_454 1_655 ?
Co2 C4 C4 90.0 9 1_455 ?
Co2 C4 C4 90.0 . 1_455 ?
Pr1 C4 C4 39.171(13) 9 1_455 ?
Pr1 C4 C4 140.829(13) 9_655 1_455 ?
Pr1 C4 C4 39.171(13) 1_455 1_455 ?
Pr1 C4 C4 140.829(12) . 1_455 ?
Al3 C4 C4 55.973(10) 1_445 1_455 ?
Al3 C4 C4 124.027(10) . 1_455 ?
Al3 C4 C4 55.973(10) 1_455 1_455 ?
Al3 C4 C4 124.027(10) 1_545 1_455 ?
Pr1 C4 C4 90.0 13 1_455 ?
Pr1 C4 C4 90.0 5_444 1_455 ?
Pr1 C4 C4 90.0 13_545 1_455 ?
Pr1 C4 C4 90.0 5_454 1_455 ?
C4 C4 C4 180.0 1_655 1_455 ?
Co2 C4 Co2 0.0 9 1_545 ?
Co2 C4 Co2 180.0 . 1_545 ?
Pr1 C4 Co2 90.0 9 1_545 ?
Pr1 C4 Co2 90.0 9_655 1_545 ?
Pr1 C4 Co2 90.0 1_455 1_545 ?
Pr1 C4 Co2 90.0 . 1_545 ?
Al3 C4 Co2 34.027(10) 1_445 1_545 ?
Al3 C4 Co2 145.973(10) . 1_545 ?
Al3 C4 Co2 145.973(10) 1_455 1_545 ?
Al3 C4 Co2 34.027(10) 1_545 1_545 ?
Pr1 C4 Co2 138.136(13) 13 1_545 ?
Pr1 C4 Co2 41.864(14) 5_444 1_545 ?
Pr1 C4 Co2 41.864(14) 13_545 1_545 ?
Pr1 C4 Co2 138.136(14) 5_454 1_545 ?
C4 C4 Co2 90.0 1_655 1_545 ?
C4 C4 Co2 90.0 1_455 1_545 ?
Co2 C4 Co2 180.0 9 9_565 ?
Co2 C4 Co2 0.0 . 9_565 ?
Pr1 C4 Co2 90.0 9 9_565 ?
Pr1 C4 Co2 90.0 9_655 9_565 ?
Pr1 C4 Co2 90.0 1_455 9_565 ?
Pr1 C4 Co2 90.0 . 9_565 ?
Al3 C4 Co2 145.973(10) 1_445 9_565 ?
Al3 C4 Co2 34.027(10) . 9_565 ?
Al3 C4 Co2 34.027(10) 1_455 9_565 ?
Al3 C4 Co2 145.973(10) 1_545 9_565 ?
Pr1 C4 Co2 41.864(14) 13 9_565 ?
Pr1 C4 Co2 138.136(13) 5_444 9_565 ?
Pr1 C4 Co2 138.136(14) 13_545 9_565 ?
Pr1 C4 Co2 41.864(14) 5_454 9_565 ?
C4 C4 Co2 90.0 1_655 9_565 ?
C4 C4 Co2 90.0 1_455 9_565 ?
Co2 C4 Co2 180.0 1_545 9_565 ?
Co2 C4 Al3 90.0 9 5_444 ?
Co2 C4 Al3 90.0 . 5_444 ?
Pr1 C4 Al3 50.829(13) 9 5_444 ?
Pr1 C4 Al3 50.829(13) 9_655 5_444 ?
Pr1 C4 Al3 129.171(13) 1_455 5_444 ?
Pr1 C4 Al3 129.171(13) . 5_444 ?
Al3 C4 Al3 90.0 1_445 5_444 ?
Al3 C4 Al3 90.0 . 5_444 ?
Al3 C4 Al3 90.0 1_455 5_444 ?
Al3 C4 Al3 90.0 1_545 5_444 ?
Pr1 C4 Al3 131.864(14) 13 5_444 ?
Pr1 C4 Al3 48.136(14) 5_444 5_444 ?
Pr1 C4 Al3 131.864(13) 13_545 5_444 ?
Pr1 C4 Al3 48.136(14) 5_454 5_444 ?
C4 C4 Al3 90.0 1_655 5_444 ?
C4 C4 Al3 90.0 1_455 5_444 ?
Co2 C4 Al3 90.0 1_545 5_444 ?
Co2 C4 Al3 90.0 9_565 5_444 ?
Co2 C4 Al3 90.0 9 5_445 ?
Co2 C4 Al3 90.0 . 5_445 ?
Pr1 C4 Al3 129.171(13) 9 5_445 ?
Pr1 C4 Al3 129.171(13) 9_655 5_445 ?
Pr1 C4 Al3 50.829(13) 1_455 5_445 ?
Pr1 C4 Al3 50.829(13) . 5_445 ?
Al3 C4 Al3 90.0 1_445 5_445 ?
Al3 C4 Al3 90.0 . 5_445 ?
Al3 C4 Al3 90.0 1_455 5_445 ?
Al3 C4 Al3 90.0 1_545 5_445 ?
Pr1 C4 Al3 48.136(14) 13 5_445 ?
Pr1 C4 Al3 131.864(14) 5_444 5_445 ?
Pr1 C4 Al3 48.136(14) 13_545 5_445 ?
Pr1 C4 Al3 131.864(13) 5_454 5_445 ?
C4 C4 Al3 90.0 1_655 5_445 ?
C4 C4 Al3 90.0 1_455 5_445 ?
Co2 C4 Al3 90.0 1_545 5_445 ?
Co2 C4 Al3 90.0 9_565 5_445 ?
Al3 C4 Al3 180.0 5_444 5_445 ?

loop_
_geom_bond_atom_site_label_1
_geom_bond_atom_site_label_2
_geom_bond_distance
_geom_bond_site_symmetry_2
_geom_bond_publ_flag
Pr1 C4 2.6630(5) . ?
Pr1 C4 2.6630(5) 1_655 ?
Pr1 Co2 3.0192(10) 13 ?
Pr1 Co2 3.0192(10) 5_545 ?
Pr1 Co2 3.2084(8) 9 ?
Pr1 Co2 3.2084(8) 1_655 ?
Pr1 Co2 3.2084(8) 9_655 ?
Pr1 Co2 3.2084(8) . ?
Pr1 Pr1 3.3640(13) 9_655 ?
Pr1 Al3 3.4307(8) 5_545 ?
Pr1 Al3 3.4307(8) 5_445 ?
Pr1 Al3 3.4897(9) 1_545 ?
Pr1 Al3 3.4897(8) . ?
Pr1 Pr1 3.8380(8) 13_655 ?
Pr1 Pr1 3.8380(8) 13_545 ?
Pr1 Pr1 3.8380(8) 13 ?
Pr1 Pr1 3.8380(8) 13_645 ?
Pr1 C4 4.1057(9) 5 ?
Pr1 C4 4.1057(9) 5_545 ?
Pr1 Pr1 4.1290(9) 1_455 ?
Pr1 Pr1 4.1290(9) 1_655 ?
Co2 C4 1.7895(11) . ?
Co2 Al3 2.4228(7) . ?
Co2 Al3 2.4228(7) 1_455 ?
Co2 Co2 2.536(2) 9_565 ?
Co2 Co2 3.579(2) 9 ?
Co2 Co2 4.1290(9) 1_655 ?
Co2 Co2 4.1290(9) 1_455 ?
Co2 C4 4.3257(16) 1_565 ?
Al3 C4 3.6893(8) 1_665 ?
Al3 C4 3.6893(8) . ?
Al3 C4 3.6893(8) 1_565 ?
Al3 C4 3.6893(8) 1_655 ?
Al3 Al3 4.1290(9) 1_455 ?
Al3 Al3 4.1290(9) 1_655 ?
Al3 C4 4.4220(15) 5 ?
Al3 C4 4.4220(15) 5_554 ?
C4 C4 4.1290(9) 1_655 ?
C4 C4 4.1290(9) 1_455 ?
